data_2225998
loop_
_publ_author_name
'Goh, Jia Hao'
'Fun, Hoong-Kun'
Nithinchandra
'Kalluraya, B.'
'Rai, N. Satheesh'

_publ_section_title
;
 [3-(5-Nitro-2-furyl)-1-phenyl-1<i>H</i>-pyrazol-4-yl](phenyl)methanone
;
_journal_coeditor_code TK2653
_journal_issue 5
_journal_name_full 'Acta Crystallographica Section E'
_journal_page_first o1229
_journal_page_last o1230
_journal_paper_doi 10.1107/S1600536810015199
_journal_volume 66
_journal_year 2010
_chemical_formula_iupac 'C20 H13 N3 O4'
_chemical_formula_moiety 'C20 H13 N3 O4'
_chemical_formula_sum 'C20 H13 N3 O4'
_chemical_formula_weight 359.33
_chemical_name_systematic
;
[3-(5-Nitro-2-furyl)-1-phenyl-1<i>H</i>-pyrazol-4-yl](phenyl)methanone
;
_space_group_IT_number 14
_symmetry_cell_setting monoclinic
_symmetry_space_group_name_Hall '-P 2ybc'
_symmetry_space_group_name_H-M 'P 1 21/c 1'
_atom_sites_solution_hydrogens geom
_atom_sites_solution_primary direct
_atom_sites_solution_secondary difmap
_audit_creation_method SHELXL-97
_cell_angle_alpha 90.00
_cell_angle_beta 115.015(4)
_cell_angle_gamma 90.00
_cell_formula_units_Z 4
_cell_length_a 11.2946(12)
_cell_length_b 6.9755(8)
_cell_length_c 22.7064(18)
_cell_measurement_reflns_used 2349
_cell_measurement_temperature 100.00(10)
_cell_measurement_theta_max 26.27
_cell_measurement_theta_min 3.53
_cell_volume 1621.1(3)
_computing_cell_refinement 'SAINT (Bruker, 2009)'
_computing_data_collection 'APEX2 (Bruker, 2009)'
_computing_data_reduction 'SAINT (Bruker, 2009)'
_computing_molecular_graphics 'SHELXTL (Sheldrick, 2008)'
_computing_publication_material
;
SHELXTL (Sheldrick, 2008) and PLATON (Spek, 2009)
;
_computing_structure_refinement 'SHELXTL (Sheldrick, 2008)'
_computing_structure_solution 'SHELXTL (Sheldrick, 2008)'
_diffrn_ambient_temperature 100.00(10)
_diffrn_measured_fraction_theta_full 0.996
_diffrn_measured_fraction_theta_max 0.996
_diffrn_measurement_device_type
;
Bruker APEXII DUO CCD area-detector diffractometer
;
_diffrn_measurement_method '\f and \w scans'
_diffrn_radiation_monochromator graphite
_diffrn_radiation_source 'fine-focus sealed tube'
_diffrn_radiation_type MoK\a
_diffrn_radiation_wavelength 0.71073
_diffrn_reflns_av_R_equivalents 0.0564
_diffrn_reflns_av_sigmaI/netI 0.0565
_diffrn_reflns_limit_h_max 15
_diffrn_reflns_limit_h_min -15
_diffrn_reflns_limit_k_max 9
_diffrn_reflns_limit_k_min -9
_diffrn_reflns_limit_l_max 31
_diffrn_reflns_limit_l_min -31
_diffrn_reflns_number 17931
_diffrn_reflns_theta_full 30.04
_diffrn_reflns_theta_max 30.04
_diffrn_reflns_theta_min 1.98
_diffrn_standards_number 0
_exptl_absorpt_coefficient_mu 0.105
_exptl_absorpt_correction_T_max 0.9924
_exptl_absorpt_correction_T_min 0.9756
_exptl_absorpt_correction_type multi-scan
_exptl_absorpt_process_details '(<i>SADABS</i>; Bruker, 2009)'
_exptl_crystal_colour brown
_exptl_crystal_density_diffrn 1.472
_exptl_crystal_density_method 'not measured'
_exptl_crystal_description block
_exptl_crystal_F_000 744
_exptl_crystal_size_max 0.236
_exptl_crystal_size_mid 0.152
_exptl_crystal_size_min 0.073
_refine_diff_density_max 0.369
_refine_diff_density_min -0.240
_refine_ls_extinction_method none
_refine_ls_goodness_of_fit_ref 1.023
_refine_ls_hydrogen_treatment refall
_refine_ls_matrix_type full
_refine_ls_number_parameters 296
_refine_ls_number_reflns 4725
_refine_ls_number_restraints 0
_refine_ls_restrained_S_all 1.023
_refine_ls_R_factor_all 0.0945
_refine_ls_R_factor_gt 0.0509
_refine_ls_shift/su_max 0.001
_refine_ls_shift/su_mean 0.000
_refine_ls_structure_factor_coef Fsqd
_refine_ls_weighting_details 'calc w=1/[\s^2^(Fo^2^)+(0.0464P)^2^+0.6127P] where P=(Fo^2^+2Fc^2^)/3'
_refine_ls_weighting_scheme calc
_refine_ls_wR_factor_gt 0.1071
_refine_ls_wR_factor_ref 0.1291
_reflns_number_gt 2991
_reflns_number_total 4725
_reflns_threshold_expression I>2\s(I)
_cod_data_source_file tk2653.cif
_cod_data_source_block I
_cod_depositor_comments
;
The following automatic conversions were performed:
'_symmetry_cell_setting' value 'Monoclinic' changed to 'monoclinic'
according to '/home/saulius/struct/CIF-dictionaries/cif_core.dic'
dictionary named 'cif_core.dic' version 2.4.1 from 2010-06-29.

Automatic conversion script
Id: cif_fix_enum 1527 2010-12-29 10:47:43Z saulius 
;
_cod_original_sg_symbol_H-M 'P 21/c'
_cod_database_code 2225998
_cod_database_fobs_code 2225998

loop_
_symmetry_equiv_pos_as_xyz
'x, y, z'
'-x, y+1/2, -z+1/2'
'-x, -y, -z'
'x, -y-1/2, z-1/2'

loop_
_atom_site_type_symbol
_atom_site_label
_atom_site_fract_x
_atom_site_fract_y
_atom_site_fract_z
_atom_site_U_iso_or_equiv
_atom_site_adp_type
_atom_site_calc_flag
_atom_site_refinement_flags
_atom_site_occupancy
_atom_site_disorder_assembly
_atom_site_disorder_group
O O1 1.26743(11) 0.74226(19) 1.00753(6) 0.0293(3) Uani d . 1 . .
O O2 0.86733(12) 0.95863(19) 0.85528(6) 0.0297(3) Uani d . 1 . .
O O3 1.55123(13) 0.7939(2) 0.98584(7) 0.0411(4) Uani d . 1 . .
O O4 1.52027(15) 0.6888(3) 1.06817(9) 0.0764(7) Uani d . 1 . .
N N1 0.96246(13) 0.6915(2) 1.05307(6) 0.0206(3) Uani d . 1 . .
N N2 1.07625(13) 0.6992(2) 1.04603(7) 0.0215(3) Uani d . 1 . .
N N3 1.48065(16) 0.7520(3) 1.01308(9) 0.0382(4) Uani d . 1 . .
C C1 0.62475(17) 0.6603(3) 0.86532(8) 0.0286(4) Uani d . 1 . .
C C2 0.49042(19) 0.6327(4) 0.83427(9) 0.0359(5) Uani d . 1 . .
C C3 0.40950(19) 0.7816(4) 0.80076(9) 0.0410(5) Uani d . 1 . .
C C4 0.4611(2) 0.9603(4) 0.79806(10) 0.0434(6) Uani d . 1 . .
C C5 0.5954(2) 0.9876(3) 0.82757(10) 0.0362(5) Uani d . 1 . .
C C6 0.67801(17) 0.8374(3) 0.86116(8) 0.0271(4) Uani d . 1 . .
C C7 0.82209(16) 0.8692(3) 0.88763(8) 0.0238(4) Uani d . 1 . .
C C8 0.90414(16) 0.7934(2) 0.95280(8) 0.0213(3) Uani d . 1 . .
C C9 1.04207(16) 0.7631(2) 0.98559(8) 0.0208(3) Uani d . 1 . .
C C10 1.14371(16) 0.7910(2) 0.96325(8) 0.0226(4) Uani d . 1 . .
C C11 1.14713(18) 0.8593(3) 0.90780(9) 0.0278(4) Uani d . 1 . .
C C12 1.27856(18) 0.8549(3) 0.91693(9) 0.0294(4) Uani d . 1 . .
C C13 1.34517(17) 0.7833(3) 0.97709(9) 0.0282(4) Uani d . 1 . .
C C14 0.85851(16) 0.7448(2) 0.99826(8) 0.0216(3) Uani d . 1 . .
C C15 0.96295(16) 0.6275(2) 1.11294(8) 0.0209(3) Uani d . 1 . .
C C16 1.07647(16) 0.5522(3) 1.16079(8) 0.0233(4) Uani d . 1 . .
C C17 1.07388(18) 0.4800(3) 1.21724(9) 0.0281(4) Uani d . 1 . .
C C18 0.96039(18) 0.4857(3) 1.22655(9) 0.0282(4) Uani d . 1 . .
C C19 0.84901(18) 0.5655(3) 1.17896(9) 0.0273(4) Uani d . 1 . .
C C20 0.84850(17) 0.6368(3) 1.12181(8) 0.0238(4) Uani d . 1 . .
H H1A 0.6830(18) 0.558(3) 0.8899(9) 0.024(5) Uiso d . 1 . .
H H2A 0.458(2) 0.505(3) 0.8376(11) 0.047(7) Uiso d . 1 . .
H H3A 0.315(2) 0.757(3) 0.7776(11) 0.047(6) Uiso d . 1 . .
H H4A 0.406(2) 1.071(4) 0.7748(12) 0.057(7) Uiso d . 1 . .
H H5A 0.635(2) 1.110(4) 0.8263(11) 0.048(7) Uiso d . 1 . .
H H11A 1.071(2) 0.900(4) 0.8687(12) 0.061(7) Uiso d . 1 . .
H H12A 1.319(2) 0.895(3) 0.8890(10) 0.041(6) Uiso d . 1 . .
H H14A 0.7722(19) 0.741(3) 0.9963(9) 0.028(5) Uiso d . 1 . .
H H16A 1.1530(18) 0.549(3) 1.1519(9) 0.025(5) Uiso d . 1 . .
H H17A 1.150(2) 0.425(3) 1.2493(10) 0.039(6) Uiso d . 1 . .
H H18A 0.9566(19) 0.433(3) 1.2648(10) 0.034(5) Uiso d . 1 . .
H H19A 0.7709(17) 0.575(3) 1.1840(8) 0.022(5) Uiso d . 1 . .
H H20A 0.7707(18) 0.686(3) 1.0903(9) 0.022(5) Uiso d . 1 . .

loop_
_atom_site_aniso_label
_atom_site_aniso_U_11
_atom_site_aniso_U_22
_atom_site_aniso_U_33
_atom_site_aniso_U_12
_atom_site_aniso_U_13
_atom_site_aniso_U_23
O1 0.0199(6) 0.0361(7) 0.0344(7) 0.0003(5) 0.0140(5) 0.0054(6)
O2 0.0304(7) 0.0320(7) 0.0293(6) -0.0019(6) 0.0152(5) 0.0027(6)
O3 0.0260(7) 0.0555(10) 0.0492(8) -0.0051(7) 0.0230(6) -0.0074(7)
O4 0.0283(8) 0.1271(18) 0.0727(12) 0.0171(10) 0.0201(8) 0.0604(13)
N1 0.0185(7) 0.0227(7) 0.0226(7) -0.0021(6) 0.0106(5) -0.0021(6)
N2 0.0184(6) 0.0232(7) 0.0252(7) -0.0015(6) 0.0115(5) -0.0030(6)
N3 0.0244(8) 0.0450(11) 0.0475(10) 0.0010(7) 0.0176(7) 0.0061(9)
C1 0.0235(9) 0.0393(11) 0.0230(8) 0.0008(8) 0.0098(7) 0.0008(8)
C2 0.0274(10) 0.0548(14) 0.0264(9) -0.0065(10) 0.0125(8) -0.0022(10)
C3 0.0222(9) 0.0738(17) 0.0254(9) 0.0009(10) 0.0086(8) 0.0023(10)
C4 0.0268(10) 0.0670(16) 0.0350(10) 0.0134(11) 0.0116(8) 0.0175(11)
C5 0.0324(10) 0.0443(13) 0.0337(10) 0.0069(10) 0.0157(8) 0.0113(9)
C6 0.0240(8) 0.0385(11) 0.0205(8) 0.0027(8) 0.0110(7) 0.0013(8)
C7 0.0255(8) 0.0242(9) 0.0232(8) 0.0008(7) 0.0117(7) -0.0024(7)
C8 0.0214(8) 0.0199(8) 0.0242(8) -0.0021(7) 0.0112(6) -0.0029(7)
C9 0.0216(8) 0.0172(8) 0.0246(8) -0.0027(7) 0.0108(6) -0.0050(7)
C10 0.0189(8) 0.0216(8) 0.0271(8) -0.0021(7) 0.0095(7) -0.0040(7)
C11 0.0258(9) 0.0337(10) 0.0276(9) -0.0023(8) 0.0148(7) -0.0026(8)
C12 0.0276(9) 0.0352(11) 0.0303(9) -0.0065(8) 0.0171(7) -0.0070(8)
C13 0.0193(8) 0.0301(10) 0.0387(10) -0.0020(7) 0.0157(7) -0.0026(8)
C14 0.0197(8) 0.0214(8) 0.0239(8) 0.0003(7) 0.0095(6) -0.0030(7)
C15 0.0225(8) 0.0196(8) 0.0221(7) -0.0030(7) 0.0108(6) -0.0027(7)
C16 0.0207(8) 0.0245(9) 0.0257(8) -0.0017(7) 0.0106(7) -0.0032(7)
C17 0.0270(9) 0.0287(10) 0.0251(8) -0.0012(8) 0.0077(7) 0.0007(8)
C18 0.0327(10) 0.0291(10) 0.0240(8) -0.0073(8) 0.0131(7) -0.0024(8)
C19 0.0254(9) 0.0305(10) 0.0315(9) -0.0041(8) 0.0173(7) -0.0042(8)
C20 0.0204(8) 0.0248(9) 0.0262(8) -0.0013(7) 0.0099(7) -0.0020(7)

loop_
_atom_type_symbol
_atom_type_description
_atom_type_scat_dispersion_real
_atom_type_scat_dispersion_imag
_atom_type_scat_source
C C 0.0033 0.0016 'International Tables Vol C Tables 4.2.6.8 and 6.1.1.4'
H H 0.0000 0.0000 'International Tables Vol C Tables 4.2.6.8 and 6.1.1.4'
N N 0.0061 0.0033 'International Tables Vol C Tables 4.2.6.8 and 6.1.1.4'
O O 0.0106 0.0060 'International Tables Vol C Tables 4.2.6.8 and 6.1.1.4'

loop_
_geom_angle_atom_site_label_1
_geom_angle_atom_site_label_2
_geom_angle_atom_site_label_3
_geom_angle_site_symmetry_1
_geom_angle_site_symmetry_3
_geom_angle
_geom_angle_publ_flag
C13 O1 C10 . . 104.57(13) ?
C14 N1 N2 . . 112.10(13) ?
C14 N1 C15 . . 127.88(14) ?
N2 N1 C15 . . 120.00(13) ?
C9 N2 N1 . . 104.88(13) ?
O4 N3 O3 . . 124.47(17) ?
O4 N3 C13 . . 119.14(17) ?
O3 N3 C13 . . 116.38(17) ?
C2 C1 C6 . . 119.85(19) ?
C2 C1 H1A . . 121.2(11) ?
C6 C1 H1A . . 118.9(11) ?
C3 C2 C1 . . 120.1(2) ?
C3 C2 H2A . . 123.0(14) ?
C1 C2 H2A . . 116.9(13) ?
C2 C3 C4 . . 120.51(19) ?
C2 C3 H3A . . 118.6(14) ?
C4 C3 H3A . . 120.8(14) ?
C3 C4 C5 . . 119.7(2) ?
C3 C4 H4A . . 122.8(14) ?
C5 C4 H4A . . 117.5(14) ?
C4 C5 C6 . . 120.2(2) ?
C4 C5 H5A . . 122.1(13) ?
C6 C5 H5A . . 117.7(14) ?
C1 C6 C5 . . 119.62(17) ?
C1 C6 C7 . . 122.14(17) ?
C5 C6 C7 . . 118.10(18) ?
O2 C7 C8 . . 122.64(16) ?
O2 C7 C6 . . 119.53(15) ?
C8 C7 C6 . . 117.83(15) ?
C14 C8 C9 . . 104.11(14) ?
C14 C8 C7 . . 124.45(15) ?
C9 C8 C7 . . 131.35(15) ?
N2 C9 C8 . . 111.25(14) ?
N2 C9 C10 . . 118.45(15) ?
C8 C9 C10 . . 130.30(15) ?
C11 C10 O1 . . 110.18(14) ?
C11 C10 C9 . . 134.91(16) ?
O1 C10 C9 . . 114.89(14) ?
C10 C11 C12 . . 107.23(16) ?
C10 C11 H11A . . 125.5(14) ?
C12 C11 H11A . . 127.2(14) ?
C13 C12 C11 . . 105.03(16) ?
C13 C12 H12A . . 124.0(13) ?
C11 C12 H12A . . 131.0(13) ?
C12 C13 O1 . . 112.99(15) ?
C12 C13 N3 . . 130.37(17) ?
O1 C13 N3 . . 116.60(16) ?
N1 C14 C8 . . 107.64(15) ?
N1 C14 H14A . . 120.4(11) ?
C8 C14 H14A . . 132.0(11) ?
C16 C15 C20 . . 120.80(16) ?
C16 C15 N1 . . 119.63(14) ?
C20 C15 N1 . . 119.55(15) ?
C15 C16 C17 . . 119.16(16) ?
C15 C16 H16A . . 117.3(11) ?
C17 C16 H16A . . 123.6(11) ?
C18 C17 C16 . . 120.84(17) ?
C18 C17 H17A . . 119.5(13) ?
C16 C17 H17A . . 119.6(13) ?
C19 C18 C17 . . 119.16(17) ?
C19 C18 H18A . . 119.1(12) ?
C17 C18 H18A . . 121.7(12) ?
C18 C19 C20 . . 121.20(17) ?
C18 C19 H19A . . 121.7(11) ?
C20 C19 H19A . . 117.1(11) ?
C19 C20 C15 . . 118.82(16) ?
C19 C20 H20A . . 118.7(11) ?
C15 C20 H20A . . 122.5(11) ?

loop_
_geom_bond_atom_site_label_1
_geom_bond_atom_site_label_2
_geom_bond_site_symmetry_2
_geom_bond_distance
_geom_bond_publ_flag
O1 C13 . 1.358(2) ?
O1 C10 . 1.375(2) ?
O2 C7 . 1.228(2) ?
O3 N3 . 1.233(2) ?
O4 N3 . 1.219(2) ?
N1 C14 . 1.353(2) ?
N1 N2 . 1.3616(18) ?
N1 C15 . 1.429(2) ?
N2 C9 . 1.335(2) ?
N3 C13 . 1.414(2) ?
C1 C2 . 1.390(3) ?
C1 C6 . 1.395(3) ?
C1 H1A . 0.97(2) ?
C2 C3 . 1.380(3) ?
C2 H2A . 0.98(2) ?
C3 C4 . 1.388(3) ?
C3 H3A . 0.99(2) ?
C4 C5 . 1.389(3) ?
C4 H4A . 1.00(3) ?
C5 C6 . 1.396(3) ?
C5 H5A . 0.97(2) ?
C6 C7 . 1.494(2) ?
C7 C8 . 1.472(2) ?
C8 C14 . 1.377(2) ?
C8 C9 . 1.430(2) ?
C9 C10 . 1.451(2) ?
C10 C11 . 1.362(2) ?
C11 C12 . 1.410(3) ?
C11 H11A . 0.98(2) ?
C12 C13 . 1.346(3) ?
C12 H12A . 0.96(2) ?
C14 H14A . 0.96(2) ?
C15 C16 . 1.387(2) ?
C15 C20 . 1.391(2) ?
C16 C17 . 1.389(2) ?
C16 H16A . 0.968(18) ?
C17 C18 . 1.385(3) ?
C17 H17A . 0.94(2) ?
C18 C19 . 1.382(3) ?
C18 H18A . 0.96(2) ?
C19 C20 . 1.387(2) ?
C19 H19A . 0.939(18) ?
C20 H20A . 0.933(18) ?

loop_
_geom_hbond_atom_site_label_D
_geom_hbond_atom_site_label_H
_geom_hbond_atom_site_label_A
_geom_hbond_site_symmetry_A
_geom_hbond_distance_DH
_geom_hbond_distance_HA
_geom_hbond_distance_DA
_geom_hbond_angle_DHA
_geom_hbond_publ_flag
C2 H2A O4 3_767 0.98(2) 2.45(2) 3.190(3) 131.8(17) yes
C11 H11A O2 . 0.98(3) 2.23(3) 2.950(3) 130(2) yes
C14 H14A O3 1_455 0.96(2) 2.43(2) 3.379(3) 169.3(17) yes
C18 H18A Cg1 2_747 0.96(2) 2.96(2) 3.671(2) 132.0(16) yes

loop_
_geom_torsion_atom_site_label_1
_geom_torsion_atom_site_label_2
_geom_torsion_atom_site_label_3
_geom_torsion_atom_site_label_4
_geom_torsion_site_symmetry_1
_geom_torsion_site_symmetry_2
_geom_torsion_site_symmetry_3
_geom_torsion_site_symmetry_4
_geom_torsion
_geom_torsion_publ_flag
C14 N1 N2 C9 . . . . 1.32(18) ?
C15 N1 N2 C9 . . . . 179.83(15) ?
C6 C1 C2 C3 . . . . -1.6(3) ?
C1 C2 C3 C4 . . . . -0.4(3) ?
C2 C3 C4 C5 . . . . 2.1(3) ?
C3 C4 C5 C6 . . . . -1.6(3) ?
C2 C1 C6 C5 . . . . 2.1(3) ?
C2 C1 C6 C7 . . . . -173.56(16) ?
C4 C5 C6 C1 . . . . -0.5(3) ?
C4 C5 C6 C7 . . . . 175.34(18) ?
C1 C6 C7 O2 . . . . 135.87(18) ?
C5 C6 C7 O2 . . . . -39.8(2) ?
C1 C6 C7 C8 . . . . -45.1(2) ?
C5 C6 C7 C8 . . . . 139.15(17) ?
O2 C7 C8 C14 . . . . 159.65(17) ?
C6 C7 C8 C14 . . . . -19.3(3) ?
O2 C7 C8 C9 . . . . -16.2(3) ?
C6 C7 C8 C9 . . . . 164.80(17) ?
N1 N2 C9 C8 . . . . -1.14(18) ?
N1 N2 C9 C10 . . . . 178.84(14) ?
C14 C8 C9 N2 . . . . 0.58(19) ?
C7 C8 C9 N2 . . . . 177.09(17) ?
C14 C8 C9 C10 . . . . -179.40(17) ?
C7 C8 C9 C10 . . . . -2.9(3) ?
C13 O1 C10 C11 . . . . 0.0(2) ?
C13 O1 C10 C9 . . . . -178.77(15) ?
N2 C9 C10 C11 . . . . -176.7(2) ?
C8 C9 C10 C11 . . . . 3.2(3) ?
N2 C9 C10 O1 . . . . 1.7(2) ?
C8 C9 C10 O1 . . . . -178.34(16) ?
O1 C10 C11 C12 . . . . -0.2(2) ?
C9 C10 C11 C12 . . . . 178.25(19) ?
C10 C11 C12 C13 . . . . 0.3(2) ?
C11 C12 C13 O1 . . . . -0.3(2) ?
C11 C12 C13 N3 . . . . -177.8(2) ?
C10 O1 C13 C12 . . . . 0.2(2) ?
C10 O1 C13 N3 . . . . 178.07(16) ?
O4 N3 C13 C12 . . . . 178.3(2) ?
O3 N3 C13 C12 . . . . -0.8(3) ?
O4 N3 C13 O1 . . . . 0.9(3) ?
O3 N3 C13 O1 . . . . -178.27(17) ?
N2 N1 C14 C8 . . . . -1.0(2) ?
C15 N1 C14 C8 . . . . -179.35(16) ?
C9 C8 C14 N1 . . . . 0.24(19) ?
C7 C8 C14 N1 . . . . -176.58(16) ?
C14 N1 C15 C16 . . . . 170.60(17) ?
N2 N1 C15 C16 . . . . -7.6(2) ?
C14 N1 C15 C20 . . . . -7.7(3) ?
N2 N1 C15 C20 . . . . 174.08(15) ?
C20 C15 C16 C17 . . . . 2.0(3) ?
N1 C15 C16 C17 . . . . -176.24(16) ?
C15 C16 C17 C18 . . . . -1.1(3) ?
C16 C17 C18 C19 . . . . -0.4(3) ?
C17 C18 C19 C20 . . . . 1.1(3) ?
C18 C19 C20 C15 . . . . -0.2(3) ?
C16 C15 C20 C19 . . . . -1.3(3) ?
N1 C15 C20 C19 . . . . 176.91(16) ?

loop_
_cod_related_entry_id
_cod_related_entry_database
_cod_related_entry_code
1 ChemSpider 9820914
